data_7211899
loop_
_publ_author_name
'Poplaukhin, Pavel'
'Tiekink, Edward R. T.'

_publ_section_title
;
 Interwoven coordination polymers sustained by tautomeric forms of the
 bridging ligand
;
_journal_issue 4
_journal_name_full CrystEngComm
_journal_page_first 1302
_journal_paper_doi 10.1039/b916585a
_journal_volume 12
_journal_year 2010
_chemical_formula_moiety 'C30 H46 N8 O6 S8 Zn2'
_chemical_formula_sum 'C30 H46 N8 O6 S8 Zn2'
_chemical_formula_weight 1001.97
_chemical_name_systematic
;
?
;
_space_group_IT_number 2
_symmetry_cell_setting triclinic
_symmetry_space_group_name_Hall '-P 1'
_symmetry_space_group_name_H-M 'P -1'
_atom_sites_solution_hydrogens geom
_atom_sites_solution_primary direct
_atom_sites_solution_secondary difmap
_audit_creation_method SHELXL-97
_cell_angle_alpha 82.811(17)
_cell_angle_beta 78.712(13)
_cell_angle_gamma 89.077(17)
_cell_formula_units_Z 1
_cell_length_a 8.460(4)
_cell_length_b 9.438(4)
_cell_length_c 13.305(5)
_cell_measurement_reflns_used 4033
_cell_measurement_temperature 98(2)
_cell_measurement_theta_max 40.5
_cell_measurement_theta_min 2.5
_cell_volume 1033.6(8)
_computing_cell_refinement CrystalClear
_computing_data_collection 'CrystalClear (Rigaku, 2005)'
_computing_data_reduction CrystalClear
_computing_molecular_graphics 'ORTEPII (Johnson, 1976) & DIAMOND (Crystal Impact, 2006)'
_computing_publication_material SHELXL97
_computing_structure_refinement 'SHELXL97 (Sheldrick, 1997)'
_computing_structure_solution 'SHEXLS97 (Sheldrick, 1997)'
_diffrn_ambient_temperature 98(2)
_diffrn_measured_fraction_theta_full 0.995
_diffrn_measured_fraction_theta_max 0.995
_diffrn_measurement_device_type AFC12\K/SATURN724
_diffrn_measurement_method \w
_diffrn_radiation_monochromator graphite
_diffrn_radiation_source 'fine-focus sealed tube'
_diffrn_radiation_type MoK\a
_diffrn_radiation_wavelength 0.71070
_diffrn_reflns_av_R_equivalents 0.043
_diffrn_reflns_av_sigmaI/netI 0.058
_diffrn_reflns_limit_h_max 10
_diffrn_reflns_limit_h_min -10
_diffrn_reflns_limit_k_max 12
_diffrn_reflns_limit_k_min -12
_diffrn_reflns_limit_l_max 14
_diffrn_reflns_limit_l_min -17
_diffrn_reflns_number 7700
_diffrn_reflns_theta_full 27.5
_diffrn_reflns_theta_max 27.5
_diffrn_reflns_theta_min 2.5
_diffrn_standards_decay_% '< 1'
_diffrn_standards_interval_count 0
_diffrn_standards_number 0
_exptl_absorpt_coefficient_mu 1.616
_exptl_absorpt_correction_T_max 1
_exptl_absorpt_correction_T_min 0.788
_exptl_absorpt_correction_type multi-scan
_exptl_absorpt_process_details 'ABSCOR (Higashi, 1995)'
_exptl_crystal_colour colourless
_exptl_crystal_density_diffrn 1.610
_exptl_crystal_density_method 'not measured'
_exptl_crystal_description plate
_exptl_crystal_F_000 518
_exptl_crystal_size_max 0.25
_exptl_crystal_size_mid 0.19
_exptl_crystal_size_min 0.02
_refine_diff_density_max 0.89
_refine_diff_density_min -0.74
_refine_diff_density_rms 0.114
_refine_ls_extinction_method none
_refine_ls_goodness_of_fit_ref 1.09
_refine_ls_hydrogen_treatment constr
_refine_ls_matrix_type full
_refine_ls_number_parameters 248
_refine_ls_number_reflns 4721
_refine_ls_number_restraints 0
_refine_ls_restrained_S_all 1.09
_refine_ls_R_factor_all 0.071
_refine_ls_R_factor_gt 0.057
_refine_ls_shift/su_max <0.001
_refine_ls_shift/su_mean 0.000
_refine_ls_structure_factor_coef Fsqd
_refine_ls_weighting_details 'calc w=1/[\s^2^(Fo^2^)+(0.0460P)^2^+2.2398P] where P=(Fo^2^+2Fc^2^)/3'
_refine_ls_weighting_scheme calc
_refine_ls_wR_factor_gt 0.123
_refine_ls_wR_factor_ref 0.131
_reflns_number_gt 3946
_reflns_number_total 4721
_reflns_threshold_expression I>2\s(I)
_cod_data_source_file b916585a.txt
_cod_data_source_block CSD699066
_cod_original_cell_volume 1033.7(7)
_cod_original_sg_symbol_Hall '-P 1 '
_cod_database_code 7211899

loop_
_symmetry_equiv_pos_as_xyz
'x, y, z'
'-x, -y, -z'

loop_
_atom_site_label
_atom_site_type_symbol
_atom_site_fract_x
_atom_site_fract_y
_atom_site_fract_z
_atom_site_U_iso_or_equiv
_atom_site_adp_type
_atom_site_occupancy
_atom_site_symmetry_multiplicity
_atom_site_calc_flag
_atom_site_refinement_flags
Zn Zn 0.70591(6) 0.42847(5) 0.28582(3) 0.02173(14) Uani 1 1 d .
S1 S 0.90606(12) 0.27711(10) 0.33781(7) 0.0217(2) Uani 1 1 d .
S2 S 0.69026(12) 0.45517(11) 0.47310(7) 0.0229(2) Uani 1 1 d .
S3 S 0.45094(12) 0.37810(10) 0.25890(7) 0.0228(2) Uani 1 1 d .
S4 S 0.74064(13) 0.35737(11) 0.09361(7) 0.0244(2) Uani 1 1 d .
O1 O 0.7861(4) 0.1383(4) 0.7237(2) 0.0378(8) Uani 1 1 d .
H1O H 0.7501 0.0987 0.6796 0.057 Uiso 1 1 calc R
O2 O 0.2601(4) 0.0497(3) 0.0941(2) 0.0380(8) Uani 1 1 d .
H2O H 0.2597 -0.0279 0.1326 0.057 Uiso 1 1 calc R
O3 O 0.3557(4) 0.9475(3) 0.4331(2) 0.0287(6) Uani 1 1 d .
N1 N 0.9342(4) 0.3034(4) 0.5307(2) 0.0229(7) Uani 1 1 d .
N2 N 0.4409(5) 0.3115(4) 0.0713(3) 0.0275(8) Uani 1 1 d .
N3 N 0.7819(4) 0.6370(3) 0.2272(2) 0.0203(7) Uani 1 1 d .
N4 N 0.6198(4) 1.0149(3) 0.3737(2) 0.0225(7) Uani 1 1 d .
H4n H 0.7087 1.0369 0.3935 0.027 Uiso 1 1 calc R
C1 C 0.8517(5) 0.3411(4) 0.4566(3) 0.0204(7) Uani 1 1 d .
C2 C 0.8992(5) 0.3644(5) 0.6289(3) 0.0259(8) Uani 1 1 d .
H2A H 0.8709 0.4662 0.6152 0.031 Uiso 1 1 calc R
H2B H 0.9976 0.3600 0.6590 0.031 Uiso 1 1 calc R
C3 C 0.7638(5) 0.2883(5) 0.7061(3) 0.0308(9) Uani 1 1 d .
H3A H 0.7536 0.3282 0.7724 0.037 Uiso 1 1 calc R
H3B H 0.6617 0.3068 0.6811 0.037 Uiso 1 1 calc R
C4 C 1.0698(5) 0.2031(5) 0.5170(3) 0.0282(9) Uani 1 1 d .
H4A H 1.0556 0.1405 0.4660 0.042 Uiso 1 1 calc R
H4B H 1.0730 0.1453 0.5831 0.042 Uiso 1 1 calc R
H4C H 1.1711 0.2569 0.4929 0.042 Uiso 1 1 calc R
C5 C 0.5351(5) 0.3460(4) 0.1334(3) 0.0208(8) Uani 1 1 d .
C6 C 0.2648(5) 0.3056(5) 0.1016(4) 0.0315(10) Uani 1 1 d .
H6A H 0.2176 0.3279 0.0390 0.038 Uiso 1 1 calc R
H6B H 0.2291 0.3798 0.1473 0.038 Uiso 1 1 calc R
C7 C 0.2019(6) 0.1630(5) 0.1564(3) 0.0346(10) Uani 1 1 d .
H7A H 0.2376 0.1451 0.2234 0.041 Uiso 1 1 calc R
H7B H 0.0826 0.1633 0.1705 0.041 Uiso 1 1 calc R
C8 C 0.5082(6) 0.2747(5) -0.0330(3) 0.0365(11) Uani 1 1 d .
H8A H 0.5033 0.3582 -0.0841 0.055 Uiso 1 1 calc R
H8B H 0.4455 0.1961 -0.0477 0.055 Uiso 1 1 calc R
H8C H 0.6207 0.2454 -0.0366 0.055 Uiso 1 1 calc R
C9 C 0.9092(5) 0.6654(4) 0.1496(3) 0.0211(8) Uani 1 1 d .
H9 H 0.9694 0.5879 0.1229 0.025 Uiso 1 1 calc R
C10 C 0.9560(5) 0.8026(4) 0.1074(3) 0.0250(8) Uani 1 1 d .
H10 H 1.0489 0.8194 0.0542 0.030 Uiso 1 1 calc R
C11 C 0.8656(5) 0.9159(4) 0.1436(3) 0.0246(8) Uani 1 1 d .
H11 H 0.8944 1.0111 0.1141 0.030 Uiso 1 1 calc R
C12 C 0.7324(4) 0.8893(4) 0.2237(3) 0.0176(7) Uani 1 1 d .
C13 C 0.6965(4) 0.7477(4) 0.2638(3) 0.0192(7) Uani 1 1 d .
H13 H 0.6075 0.7281 0.3195 0.023 Uiso 1 1 calc R
C14 C 0.6268(5) 1.0096(4) 0.2641(3) 0.0231(8) Uani 1 1 d .
H14A H 0.6695 1.1017 0.2250 0.028 Uiso 1 1 calc R
H14B H 0.5164 0.9966 0.2521 0.028 Uiso 1 1 calc R
C15 C 0.4879(5) 0.9885(4) 0.4457(3) 0.0226(8) Uani 1 1 d .

loop_
_atom_site_aniso_label
_atom_site_aniso_U_11
_atom_site_aniso_U_22
_atom_site_aniso_U_33
_atom_site_aniso_U_23
_atom_site_aniso_U_13
_atom_site_aniso_U_12
Zn 0.0208(2) 0.0193(2) 0.0275(2) -0.00231(18) -0.01085(18) -0.00174(18)
S1 0.0197(5) 0.0240(5) 0.0228(5) -0.0056(4) -0.0060(4) 0.0014(4)
S2 0.0181(5) 0.0287(5) 0.0241(5) -0.0065(4) -0.0075(4) 0.0042(4)
S3 0.0192(5) 0.0254(5) 0.0261(5) -0.0065(4) -0.0081(4) -0.0009(4)
S4 0.0267(5) 0.0250(5) 0.0220(5) -0.0042(4) -0.0048(4) -0.0008(4)
O1 0.047(2) 0.0396(18) 0.0318(17) -0.0025(14) -0.0191(15) -0.0066(16)
O2 0.045(2) 0.0278(16) 0.0396(18) -0.0024(14) -0.0046(15) -0.0091(15)
O3 0.0268(15) 0.0332(16) 0.0268(14) -0.0035(12) -0.0062(12) -0.0074(13)
N1 0.0180(16) 0.0285(17) 0.0247(16) -0.0078(14) -0.0076(13) 0.0019(14)
N2 0.037(2) 0.0258(17) 0.0236(17) -0.0008(14) -0.0179(15) -0.0004(16)
N3 0.0215(16) 0.0183(15) 0.0232(16) -0.0019(13) -0.0092(13) -0.0033(13)
N4 0.0235(17) 0.0207(16) 0.0249(16) -0.0062(13) -0.0069(13) -0.0012(14)
C1 0.0167(18) 0.0231(18) 0.0229(18) -0.0040(15) -0.0062(14) -0.0044(15)
C2 0.021(2) 0.034(2) 0.026(2) -0.0089(17) -0.0091(16) 0.0013(17)
C3 0.027(2) 0.042(2) 0.026(2) -0.0062(19) -0.0104(17) -0.0039(19)
C4 0.021(2) 0.036(2) 0.030(2) -0.0053(18) -0.0107(16) 0.0087(18)
C5 0.027(2) 0.0167(16) 0.0222(18) -0.0009(14) -0.0147(15) -0.0006(15)
C6 0.029(2) 0.032(2) 0.040(2) -0.0034(19) -0.0228(19) -0.0016(19)
C7 0.036(3) 0.037(2) 0.032(2) -0.0102(19) -0.0041(19) -0.009(2)
C8 0.046(3) 0.038(2) 0.031(2) -0.010(2) -0.019(2) -0.003(2)
C9 0.0185(18) 0.0265(19) 0.0204(18) -0.0064(15) -0.0069(14) -0.0013(16)
C10 0.0206(19) 0.032(2) 0.0214(18) -0.0030(16) -0.0023(15) -0.0032(17)
C11 0.030(2) 0.0220(18) 0.0227(18) -0.0004(15) -0.0078(16) -0.0065(17)
C12 0.0171(17) 0.0207(17) 0.0176(16) -0.0058(14) -0.0074(14) -0.0010(15)
C13 0.0149(17) 0.0226(18) 0.0220(18) -0.0034(15) -0.0073(14) -0.0027(15)
C14 0.024(2) 0.0221(18) 0.0233(19) -0.0017(15) -0.0052(15) -0.0001(16)
C15 0.025(2) 0.0156(17) 0.029(2) -0.0035(15) -0.0089(16) -0.0047(15)

loop_
_atom_type_symbol
_atom_type_description
_atom_type_scat_dispersion_real
_atom_type_scat_dispersion_imag
_atom_type_scat_source
C C 0.0033 0.0016 'International Tables Vol C Tables 4.2.6.8 and 6.1.1.4'
H H 0.0000 0.0000 'International Tables Vol C Tables 4.2.6.8 and 6.1.1.4'
N N 0.0061 0.0033 'International Tables Vol C Tables 4.2.6.8 and 6.1.1.4'
O O 0.0106 0.0060 'International Tables Vol C Tables 4.2.6.8 and 6.1.1.4'
S S 0.1246 0.1234 'International Tables Vol C Tables 4.2.6.8 and 6.1.1.4'
Zn Zn 0.2839 1.4301 'International Tables Vol C Tables 4.2.6.8 and 6.1.1.4'

loop_
_geom_angle_atom_site_label_1
_geom_angle_atom_site_label_2
_geom_angle_atom_site_label_3
_geom_angle
_geom_angle_site_symmetry_3
N3 Zn S3 112.75(9) .
N3 Zn S1 115.18(10) .
S3 Zn S1 130.94(5) .
N3 Zn S2 96.70(9) .
S3 Zn S2 109.39(4) .
S1 Zn S2 74.95(4) .
N3 Zn S4 90.67(9) .
S3 Zn S4 72.59(4) .
S1 Zn S4 96.80(4) .
S2 Zn S4 170.70(4) .
C1 S1 Zn 85.94(13) .
C1 S2 Zn 81.22(13) .
C5 S3 Zn 89.70(14) .
C5 S4 Zn 78.94(13) .
C3 O1 H1O 109.5 .
C7 O2 H2O 109.5 .
C1 N1 C2 121.5(3) .
C1 N1 C4 121.8(3) .
C2 N1 C4 116.7(3) .
C5 N2 C6 122.6(4) .
C5 N2 C8 121.6(4) .
C6 N2 C8 115.8(3) .
C9 N3 C13 118.2(3) .
C9 N3 Zn 122.0(3) .
C13 N3 Zn 119.6(3) .
C15 N4 C14 124.1(3) .
C15 N4 H4n 118.0 .
C14 N4 H4n 118.0 .
N1 C1 S2 122.0(3) .
N1 C1 S1 120.3(3) .
S2 C1 S1 117.7(2) .
N1 C2 C3 113.0(3) .
N1 C2 H2A 109.0 .
C3 C2 H2A 109.0 .
N1 C2 H2B 109.0 .
C3 C2 H2B 109.0 .
H2A C2 H2B 107.8 .
O1 C3 C2 113.3(4) .
O1 C3 H3A 108.9 .
C2 C3 H3A 108.9 .
O1 C3 H3B 108.9 .
C2 C3 H3B 108.9 .
H3A C3 H3B 107.7 .
N1 C4 H4A 109.5 .
N1 C4 H4B 109.5 .
H4A C4 H4B 109.5 .
N1 C4 H4C 109.5 .
H4A C4 H4C 109.5 .
H4B C4 H4C 109.5 .
N2 C5 S4 121.3(3) .
N2 C5 S3 120.0(3) .
S4 C5 S3 118.7(2) .
N2 C6 C7 113.2(4) .
N2 C6 H6A 108.9 .
C7 C6 H6A 108.9 .
N2 C6 H6B 108.9 .
C7 C6 H6B 108.9 .
H6A C6 H6B 107.7 .
O2 C7 C6 110.6(4) .
O2 C7 H7A 109.5 .
C6 C7 H7A 109.5 .
O2 C7 H7B 109.5 .
C6 C7 H7B 109.5 .
H7A C7 H7B 108.1 .
N2 C8 H8A 109.5 .
N2 C8 H8B 109.5 .
H8A C8 H8B 109.5 .
N2 C8 H8C 109.5 .
H8A C8 H8C 109.5 .
H8B C8 H8C 109.5 .
N3 C9 C10 122.5(4) .
N3 C9 H9 118.8 .
C10 C9 H9 118.8 .
C9 C10 C11 119.1(4) .
C9 C10 H10 120.5 .
C11 C10 H10 120.5 .
C10 C11 C12 119.6(4) .
C10 C11 H11 120.2 .
C12 C11 H11 120.2 .
C13 C12 C11 117.5(3) .
C13 C12 C14 120.9(3) .
C11 C12 C14 121.6(3) .
N3 C13 C12 123.1(3) .
N3 C13 H13 118.5 .
C12 C13 H13 118.5 .
N4 C14 C12 112.4(3) .
N4 C14 H14A 109.1 .
C12 C14 H14A 109.1 .
N4 C14 H14B 109.1 .
C12 C14 H14B 109.1 .
H14A C14 H14B 107.9 .
O3 C15 N4 126.8(4) .
O3 C15 C15 120.1(5) 2_676
N4 C15 C15 113.1(4) 2_676

loop_
_geom_bond_atom_site_label_1
_geom_bond_atom_site_label_2
_geom_bond_distance
_geom_bond_site_symmetry_2
Zn N3 2.087(3) .
Zn S3 2.3207(14) .
Zn S1 2.3495(13) .
Zn S2 2.5132(14) .
Zn S4 2.6844(14) .
S1 C1 1.738(4) .
S2 C1 1.723(4) .
S3 C5 1.744(4) .
S4 C5 1.717(4) .
O1 C3 1.422(5) .
O1 H1O 0.8400 .
O2 C7 1.456(5) .
O2 H2O 0.8400 .
O3 C15 1.238(5) .
N1 C1 1.326(5) .
N1 C2 1.469(5) .
N1 C4 1.474(5) .
N2 C5 1.326(5) .
N2 C6 1.465(6) .
N2 C8 1.475(6) .
N3 C9 1.343(5) .
N3 C13 1.347(5) .
N4 C15 1.325(5) .
N4 C14 1.456(5) .
N4 H4n 0.8800 .
C2 C3 1.505(6) .
C2 H2A 0.9900 .
C2 H2B 0.9900 .
C3 H3A 0.9900 .
C3 H3B 0.9900 .
C4 H4A 0.9800 .
C4 H4B 0.9800 .
C4 H4C 0.9800 .
C6 C7 1.501(6) .
C6 H6A 0.9900 .
C6 H6B 0.9900 .
C7 H7A 0.9900 .
C7 H7B 0.9900 .
C8 H8A 0.9800 .
C8 H8B 0.9800 .
C8 H8C 0.9800 .
C9 C10 1.377(6) .
C9 H9 0.9500 .
C10 C11 1.385(6) .
C10 H10 0.9500 .
C11 C12 1.393(5) .
C11 H11 0.9500 .
C12 C13 1.391(5) .
C12 C14 1.519(5) .
C13 H13 0.9500 .
C14 H14A 0.9900 .
C14 H14B 0.9900 .
C15 C15 1.541(8) 2_676

loop_
_geom_torsion_atom_site_label_1
_geom_torsion_atom_site_label_2
_geom_torsion_atom_site_label_3
_geom_torsion_atom_site_label_4
_geom_torsion
_geom_torsion_site_symmetry_4
N3 Zn S1 C1 87.53(16) .
S3 Zn S1 C1 -105.69(13) .
S2 Zn S1 C1 -2.87(13) .
S4 Zn S1 C1 -178.51(13) .
N3 Zn S2 C1 -111.41(16) .
S3 Zn S2 C1 131.58(13) .
S1 Zn S2 C1 2.93(13) .
S4 Zn S2 C1 30.8(3) .
N3 Zn S3 C5 81.86(16) .
S1 Zn S3 C5 -85.17(13) .
S2 Zn S3 C5 -171.78(12) .
S4 Zn S3 C5 -1.35(12) .
N3 Zn S4 C5 -112.28(16) .
S3 Zn S4 C5 1.40(13) .
S1 Zn S4 C5 132.26(13) .
S2 Zn S4 C5 105.2(3) .
S3 Zn N3 C9 -115.6(3) .
S1 Zn N3 C9 53.6(3) .
S2 Zn N3 C9 130.1(3) .
S4 Zn N3 C9 -44.2(3) .
S3 Zn N3 C13 60.8(3) .
S1 Zn N3 C13 -130.0(3) .
S2 Zn N3 C13 -53.5(3) .
S4 Zn N3 C13 132.1(3) .
C2 N1 C1 S2 -4.1(5) .
C4 N1 C1 S2 178.5(3) .
C2 N1 C1 S1 175.1(3) .
C4 N1 C1 S1 -2.2(5) .
Zn S2 C1 N1 174.9(3) .
Zn S2 C1 S1 -4.31(19) .
Zn S1 C1 N1 -174.7(3) .
Zn S1 C1 S2 4.6(2) .
C1 N1 C2 C3 84.2(5) .
C4 N1 C2 C3 -98.3(4) .
N1 C2 C3 O1 53.1(5) .
C6 N2 C5 S4 -177.9(3) .
C8 N2 C5 S4 2.9(5) .
C6 N2 C5 S3 3.1(5) .
C8 N2 C5 S3 -176.1(3) .
Zn S4 C5 N2 179.0(3) .
Zn S4 C5 S3 -2.03(18) .
Zn S3 C5 N2 -178.7(3) .
Zn S3 C5 S4 2.3(2) .
C5 N2 C6 C7 -87.7(5) .
C8 N2 C6 C7 91.6(4) .
N2 C6 C7 O2 -55.2(5) .
C13 N3 C9 C10 0.7(5) .
Zn N3 C9 C10 177.1(3) .
N3 C9 C10 C11 -2.2(6) .
C9 C10 C11 C12 1.7(6) .
C10 C11 C12 C13 0.0(6) .
C10 C11 C12 C14 -178.3(4) .
C9 N3 C13 C12 1.2(5) .
Zn N3 C13 C12 -175.3(3) .
C11 C12 C13 N3 -1.6(5) .
C14 C12 C13 N3 176.8(3) .
C15 N4 C14 C12 -113.6(4) .
C13 C12 C14 N4 60.4(5) .
C11 C12 C14 N4 -121.3(4) .
C14 N4 C15 O3 4.9(6) .
C14 N4 C15 C15 -176.2(4) 2_676
